data_2022535
loop_
_publ_author_name
'Kucera, Benjamin E.'
'Young, Jr, Victor G.'
'Brennessel, William W.'
'Ellis, John E.'

_publ_section_title
;
 Syntheses and crystal structures of new naphthalene-- and
 anthracene--vanadate salts and an unprecedented dimetallabis(anthracene)
 sandwich complex: [Na(tetrahydrofuran)~3~][V~2~(anthracene)~2~]
;
_journal_coeditor_code ZO3016
_journal_issue 3
_journal_name_full 'Acta Crystallographica Section C'
_journal_page_first
;
;
_journal_paper_doi 10.1107/S2053229622001255
_journal_volume 78
_journal_year 2022
_chemical_formula_iupac '[K2 V (C4 H8 O)4 (C10 H8)2]'
_chemical_formula_moiety '2(C8 H16 O2 K), C20 H16 V'
_chemical_formula_sum 'C36 H48 K2 O4 V'
_chemical_formula_weight 673.88
_chemical_name_systematic
<i>catena</i>-Poly[bis(\m-~3~\h^4^:\h^6^:\h^4^-naphthalene)tetrakis(tetrahydrofuran)dipotassiumvanadium]
_space_group_crystal_system monoclinic
_space_group_IT_number 14
_space_group_name_Hall '-P 2ybc'
_space_group_name_H-M_alt 'P 1 21/c 1'
_atom_sites_solution_hydrogens mixed
_atom_sites_solution_primary direct
_atom_sites_solution_secondary difmap
_audit_creation_method SHELXL-2018/3
_cell_angle_alpha 90
_cell_angle_beta 101.014(3)
_cell_angle_gamma 90
_cell_formula_units_Z 4
_cell_length_a 10.985(2)
_cell_length_b 17.243(4)
_cell_length_c 18.532(4)
_cell_measurement_reflns_used 3155
_cell_measurement_temperature 173(2)
_cell_measurement_theta_max 24.90
_cell_measurement_theta_min 2.33
_cell_volume 3445.6(13)
_computing_cell_refinement
;
SAINT (Bruker, 2003)
;
_computing_data_collection
;
SMART (Bruker, 2003)
;
_computing_data_reduction
;
SAINT (Bruker, 2003)
;
_computing_molecular_graphics
;
SHELXTL (Sheldrick, 2008)
;
_computing_publication_material
;
SHELXTL (Sheldrick, 2008)
;
_computing_structure_refinement
;
SHELXL2018 (Sheldrick, 2015)
;
_computing_structure_solution
;
SHELXS-97 (Sheldrick, 2008)
;
_diffrn_ambient_temperature 173(2)
_diffrn_measured_fraction_theta_full 0.996
_diffrn_measured_fraction_theta_max 0.996
_diffrn_measurement_device_type 'Siemens SMART CCD platform'
_diffrn_measurement_method '\w scans'
_diffrn_radiation_type MoK\a
_diffrn_radiation_wavelength 0.71073
_diffrn_reflns_av_R_equivalents 0.0458
_diffrn_reflns_av_unetI/netI 0.0413
_diffrn_reflns_limit_h_max 13
_diffrn_reflns_limit_h_min -13
_diffrn_reflns_limit_k_max 20
_diffrn_reflns_limit_k_min -20
_diffrn_reflns_limit_l_max 22
_diffrn_reflns_limit_l_min -22
_diffrn_reflns_number 27058
_diffrn_reflns_theta_full 25.085
_diffrn_reflns_theta_max 25.085
_diffrn_reflns_theta_min 1.627
_diffrn_source 'normal-focus sealed tube'
_exptl_absorpt_coefficient_mu 0.566
_exptl_absorpt_correction_T_max 0.8952
_exptl_absorpt_correction_T_min 0.7651
_exptl_absorpt_correction_type multi-scan
_exptl_absorpt_process_details
;
(SADABS; Sheldrick, 1996)
;
_exptl_crystal_colour red
_exptl_crystal_density_diffrn 1.299
_exptl_crystal_description rod
_exptl_crystal_F_000 1428
_exptl_crystal_size_max 0.50
_exptl_crystal_size_mid 0.25
_exptl_crystal_size_min 0.20
_refine_diff_density_max 0.375
_refine_diff_density_min -0.238
_refine_ls_extinction_method none
_refine_ls_goodness_of_fit_ref 1.024
_refine_ls_hydrogen_treatment mixed
_refine_ls_matrix_type full
_refine_ls_number_parameters 557
_refine_ls_number_reflns 6104
_refine_ls_number_restraints 381
_refine_ls_restrained_S_all 1.043
_refine_ls_R_factor_all 0.0858
_refine_ls_R_factor_gt 0.0474
_refine_ls_shift/su_max 0.001
_refine_ls_shift/su_mean 0.000
_refine_ls_structure_factor_coef Fsqd
_refine_ls_weighting_details 'w=1/[\s^2^(Fo^2^)+(0.0525P)^2^+1.6694P] where P=(Fo^2^+2Fc^2^)/3'
_refine_ls_weighting_scheme calc
_refine_ls_wR_factor_gt 0.1061
_refine_ls_wR_factor_ref 0.1200
_reflns_number_gt 4007
_reflns_number_total 6104
_reflns_threshold_expression 'I > 2\s(I)'
_cod_data_source_file zo3016sup1.cif
_cod_data_source_block 3
_cod_original_cell_volume 3445.5(13)
_cod_original_sg_symbol_H-M 'P 21/c'
_cod_database_code 2022535
_shelx_space_group_comment
;
The symmetry employed for this shelxl refinement is uniquely defined
by the following loop, which should always be used as a source of
symmetry information in preference to the above space-group names.
They are only intended as comments.
;
_shelx_estimated_absorpt_t_min 0.765
_shelx_estimated_absorpt_t_max 0.895

loop_
_space_group_symop_operation_xyz
'x, y, z'
'-x, y+1/2, -z+1/2'
'-x, -y, -z'
'x, -y-1/2, z-1/2'

loop_
_atom_site_type_symbol
_atom_site_label
_atom_site_fract_x
_atom_site_fract_y
_atom_site_fract_z
_atom_site_U_iso_or_equiv
_atom_site_adp_type
_atom_site_calc_flag
_atom_site_occupancy
_atom_site_disorder_assembly
_atom_site_disorder_group
V V1 0.60377(5) 0.46032(3) 0.26181(3) 0.04505(16) Uani d 1 . .
K K1 0.89151(6) 0.53261(4) 0.23117(4) 0.0515(2) Uani d 1 . .
K K2 0.51676(7) 0.72934(4) 0.34219(5) 0.0631(2) Uani d 1 . .
O O1 1.0749(2) 0.47831(16) 0.34131(14) 0.0802(8) Uani d 1 . .
C C1 0.5698(3) 0.58844(17) 0.2404(2) 0.0475(8) Uani d 1 . .
H H1A 0.532(2) 0.6054(16) 0.1984(15) 0.036(8) Uiso d 1 . .
C C2 0.5014(3) 0.55658(18) 0.2926(2) 0.0545(9) Uani d 1 . .
H H2A 0.414(3) 0.5553(15) 0.2846(14) 0.043(8) Uiso d 1 . .
C C3 0.5707(4) 0.5259(2) 0.3554(2) 0.0622(10) Uani d 1 . .
H H3A 0.538(3) 0.5036(17) 0.3935(16) 0.052(9) Uiso d 1 . .
C C4 0.7038(3) 0.5283(2) 0.36138(19) 0.0569(9) Uani d 1 . .
H H4A 0.751(3) 0.5050(19) 0.4024(17) 0.062(10) Uiso d 1 . .
C C5 0.8663(3) 0.63372(19) 0.36505(18) 0.0610(9) Uani d 1 . .
H H5A 0.913066 0.615032 0.410173 0.073 Uiso calc 1 . .
C C6 0.9119(3) 0.6962(2) 0.3288(2) 0.0639(9) Uani d 1 . .
H H6A 0.990652 0.717916 0.348691 0.077 Uiso calc 1 . .
C C7 0.8444(3) 0.72529(18) 0.2662(2) 0.0588(9) Uani d 1 . .
H H7A 0.876482 0.766749 0.241724 0.071 Uiso calc 1 . .
C C8 0.7285(3) 0.69490(16) 0.23752(18) 0.0497(8) Uani d 1 . .
H H8A 0.679141 0.718337 0.195488 0.060 Uiso calc 1 . .
C C9 0.6831(3) 0.63054(15) 0.26935(17) 0.0438(7) Uani d 1 . .
C C10 0.7537(3) 0.59936(17) 0.33517(17) 0.0489(8) Uani d 1 . .
C C11 0.5071(3) 0.40996(18) 0.15909(19) 0.0496(8) Uani d 1 . .
H H11A 0.465(2) 0.4385(16) 0.1198(14) 0.039(8) Uiso d 1 . .
C C12 0.4510(3) 0.38680(18) 0.2191(2) 0.0544(9) Uani d 1 . .
H H12A 0.362(3) 0.4005(17) 0.2165(16) 0.058(9) Uiso d 1 . .
C C13 0.5250(4) 0.3507(2) 0.2808(2) 0.0660(10) Uani d 1 . .
H H13A 0.487(3) 0.338(2) 0.3184(18) 0.071(11) Uiso d 1 . .
C C14 0.6520(4) 0.33763(19) 0.2823(2) 0.0682(10) Uani d 1 . .
H H14A 0.698(3) 0.3187(19) 0.3267(18) 0.067(11) Uiso d 1 . .
C C15 0.8399(3) 0.35185(19) 0.2242(3) 0.0749(11) Uani d 1 . .
H H15A 0.890613 0.328091 0.265561 0.090 Uiso calc 1 . .
C C16 0.8943(3) 0.3750(2) 0.1675(3) 0.0767(12) Uani d 1 . .
H H16A 0.979944 0.365644 0.169020 0.092 Uiso calc 1 . .
C C17 0.8234(3) 0.4124(2) 0.1076(2) 0.0670(10) Uani d 1 . .
H H17A 0.860791 0.428960 0.068062 0.080 Uiso calc 1 . .
C C18 0.6991(3) 0.42570(19) 0.10516(19) 0.0571(8) Uani d 1 . .
H H18A 0.653396 0.453405 0.064535 0.069 Uiso calc 1 . .
C C19 0.6367(3) 0.39973(16) 0.16074(17) 0.0462(7) Uani d 1 . .
C C20 0.7114(3) 0.36129(16) 0.2248(2) 0.0557(9) Uani d 1 . .
C C21 1.0407(4) 0.4390(3) 0.4016(2) 0.0970(14) Uani d 1 . .
H H21A 0.952829 0.422615 0.389396 0.116 Uiso calc 1 . .
H H21B 1.051782 0.473283 0.445266 0.116 Uiso calc 1 . .
C C22 1.1208(6) 0.3725(3) 0.4160(3) 0.1160(18) Uani d 1 . .
H H22A 1.086642 0.327837 0.385033 0.139 Uiso calc 1 . .
H H22B 1.133605 0.357110 0.468384 0.139 Uiso calc 1 . .
C C23 1.2384(4) 0.4007(3) 0.3962(3) 0.1117(17) Uani d 1 . .
H H23A 1.286676 0.357349 0.380660 0.134 Uiso calc 1 . .
H H23B 1.290423 0.428246 0.437872 0.134 Uiso calc 1 . .
C C24 1.1931(4) 0.4546(3) 0.3338(3) 0.0910(13) Uani d 1 . .
H H24A 1.249070 0.499875 0.335794 0.109 Uiso calc 1 . .
H H24B 1.189698 0.427776 0.286212 0.109 Uiso calc 1 . .
O O2 1.0782(10) 0.5714(7) 0.1649(8) 0.077(4) Uani d 0.628(11) A 1
C C25 1.1445(11) 0.6423(6) 0.1751(7) 0.089(3) Uani d 0.628(11) A 1
H H25A 1.196309 0.644788 0.225009 0.107 Uiso calc 0.628(11) A 1
H H25B 1.086505 0.686833 0.168724 0.107 Uiso calc 0.628(11) A 1
C C26 1.2256(7) 0.6442(4) 0.1171(6) 0.085(3) Uani d 0.628(11) A 1
H H26A 1.181898 0.669125 0.071303 0.102 Uiso calc 0.628(11) A 1
H H26B 1.304246 0.672067 0.135197 0.102 Uiso calc 0.628(11) A 1
C C27 1.2479(10) 0.5612(6) 0.1054(6) 0.066(2) Uani d 0.628(11) A 1
H H27A 1.323111 0.542914 0.139373 0.079 Uiso calc 0.628(11) A 1
H H27B 1.257945 0.551530 0.054154 0.079 Uiso calc 0.628(11) A 1
C C28 1.1347(12) 0.5218(6) 0.1208(9) 0.071(3) Uani d 0.628(11) A 1
H H28A 1.076603 0.510605 0.074238 0.085 Uiso calc 0.628(11) A 1
H H28B 1.157562 0.472195 0.146758 0.085 Uiso calc 0.628(11) A 1
O O2' 1.0493(15) 0.5847(11) 0.1508(12) 0.062(4) Uani d 0.372(11) A 2
C C25' 1.1012(13) 0.6599(10) 0.1630(13) 0.084(4) Uani d 0.372(11) A 2
H H25C 1.075843 0.684844 0.205892 0.101 Uiso calc 0.372(11) A 2
H H25D 1.075714 0.693231 0.119217 0.101 Uiso calc 0.372(11) A 2
C C26' 1.2389(10) 0.6449(6) 0.1772(10) 0.073(4) Uani d 0.372(11) A 2
H H26C 1.284395 0.689728 0.162031 0.087 Uiso calc 0.372(11) A 2
H H26D 1.270876 0.633921 0.229895 0.087 Uiso calc 0.372(11) A 2
C C27' 1.2501(15) 0.5762(10) 0.1314(12) 0.073(4) Uani d 0.372(11) A 2
H H27C 1.307517 0.537811 0.159423 0.088 Uiso calc 0.372(11) A 2
H H27D 1.282236 0.591282 0.087006 0.088 Uiso calc 0.372(11) A 2
C C28' 1.1218(18) 0.5422(11) 0.1101(14) 0.068(5) Uani d 0.372(11) A 2
H H28C 1.089952 0.548266 0.056662 0.082 Uiso calc 0.372(11) A 2
H H28D 1.121993 0.486447 0.122717 0.082 Uiso calc 0.372(11) A 2
O O3 0.3573(4) 0.6626(3) 0.4086(3) 0.0710(14) Uani d 0.604(5) B 1
C C29 0.2338(5) 0.6844(4) 0.4020(3) 0.075(2) Uani d 0.604(5) B 1
H H29A 0.180861 0.653229 0.363294 0.090 Uiso calc 0.604(5) B 1
H H29B 0.223405 0.739839 0.388463 0.090 Uiso calc 0.604(5) B 1
C C30 0.1983(8) 0.6705(7) 0.4739(5) 0.092(4) Uani d 0.604(5) B 1
H H30A 0.145922 0.623610 0.472332 0.110 Uiso calc 0.604(5) B 1
H H30B 0.152348 0.715465 0.488529 0.110 Uiso calc 0.604(5) B 1
C C31 0.3186(7) 0.6598(5) 0.5258(4) 0.084(2) Uani d 0.604(5) B 1
H H31A 0.350566 0.709832 0.547906 0.100 Uiso calc 0.604(5) B 1
H H31B 0.309760 0.623139 0.565632 0.100 Uiso calc 0.604(5) B 1
C C32 0.4003(9) 0.6281(7) 0.4791(7) 0.082(3) Uani d 0.604(5) B 1
H H32A 0.487790 0.642278 0.498436 0.099 Uiso calc 0.604(5) B 1
H H32B 0.393513 0.570884 0.476172 0.099 Uiso calc 0.604(5) B 1
O O3' 0.3946(8) 0.6921(4) 0.4571(6) 0.095(3) Uani d 0.396(5) B 2
C C29' 0.3557(13) 0.6183(8) 0.4831(11) 0.078(4) Uani d 0.396(5) B 2
H H29C 0.368153 0.575811 0.449358 0.094 Uiso calc 0.396(5) B 2
H H29D 0.403299 0.606444 0.532818 0.094 Uiso calc 0.396(5) B 2
C C30' 0.2248(13) 0.6279(7) 0.4847(11) 0.104(5) Uani d 0.396(5) B 2
H H30C 0.203072 0.600588 0.527470 0.125 Uiso calc 0.396(5) B 2
H H30D 0.172900 0.607138 0.439201 0.125 Uiso calc 0.396(5) B 2
C C31' 0.2058(13) 0.7140(7) 0.4906(11) 0.098(5) Uani d 0.396(5) B 2
H H31C 0.144162 0.733235 0.448250 0.118 Uiso calc 0.396(5) B 2
H H31D 0.176879 0.726932 0.536562 0.118 Uiso calc 0.396(5) B 2
C C32' 0.3261(13) 0.7472(6) 0.4906(10) 0.146(7) Uani d 0.396(5) B 2
H H32C 0.317622 0.796429 0.462536 0.175 Uiso calc 0.396(5) B 2
H H32D 0.369103 0.758135 0.541548 0.175 Uiso calc 0.396(5) B 2
O O4 0.6532(10) 0.7695(8) 0.4719(5) 0.081(3) Uani d 0.604(5) B 1
C C33 0.5826(8) 0.8098(4) 0.5175(4) 0.074(2) Uani d 0.604(5) B 1
H H33A 0.573565 0.777578 0.560354 0.089 Uiso calc 0.604(5) B 1
H H33B 0.498894 0.822341 0.489385 0.089 Uiso calc 0.604(5) B 1
C C34 0.6511(8) 0.8813(4) 0.5419(4) 0.082(2) Uani d 0.604(5) B 1
H H34A 0.645012 0.894396 0.593078 0.098 Uiso calc 0.604(5) B 1
H H34B 0.619777 0.925516 0.509480 0.098 Uiso calc 0.604(5) B 1
C C35 0.7822(12) 0.8614(8) 0.5362(7) 0.113(4) Uani d 0.604(5) B 1
H H35A 0.830387 0.908482 0.529361 0.135 Uiso calc 0.604(5) B 1
H H35B 0.824942 0.833137 0.580330 0.135 Uiso calc 0.604(5) B 1
C C36 0.7641(12) 0.8116(8) 0.4706(7) 0.092(3) Uani d 0.604(5) B 1
H H36A 0.755470 0.843387 0.425357 0.110 Uiso calc 0.604(5) B 1
H H36B 0.835180 0.775876 0.472453 0.110 Uiso calc 0.604(5) B 1
O O4' 0.6862(15) 0.7764(13) 0.4608(8) 0.086(4) Uani d 0.396(5) B 2
C C33' 0.6584(12) 0.8078(9) 0.5278(8) 0.096(4) Uani d 0.396(5) B 2
H H33C 0.646994 0.764953 0.561446 0.115 Uiso calc 0.396(5) B 2
H H33D 0.580126 0.837739 0.516681 0.115 Uiso calc 0.396(5) B 2
C C34' 0.7586(19) 0.8581(11) 0.5633(8) 0.095(5) Uani d 0.396(5) B 2
H H34C 0.815621 0.830298 0.602714 0.114 Uiso calc 0.396(5) B 2
H H34D 0.726068 0.904743 0.584278 0.114 Uiso calc 0.396(5) B 2
C C35' 0.8203(18) 0.8784(11) 0.5026(8) 0.148(6) Uani d 0.396(5) B 2
H H35C 0.786849 0.927703 0.479668 0.177 Uiso calc 0.396(5) B 2
H H35D 0.910597 0.884500 0.520645 0.177 Uiso calc 0.396(5) B 2
C C36' 0.796(2) 0.8156(14) 0.4500(12) 0.103(5) Uani d 0.396(5) B 2
H H36C 0.784882 0.836368 0.399278 0.124 Uiso calc 0.396(5) B 2
H H36D 0.867413 0.779209 0.457402 0.124 Uiso calc 0.396(5) B 2

loop_
_atom_site_aniso_label
_atom_site_aniso_U_11
_atom_site_aniso_U_22
_atom_site_aniso_U_33
_atom_site_aniso_U_12
_atom_site_aniso_U_13
_atom_site_aniso_U_23
V1 0.0455(3) 0.0338(3) 0.0565(3) -0.0086(2) 0.0115(2) 0.0009(2)
K1 0.0487(4) 0.0441(4) 0.0645(5) -0.0022(3) 0.0179(3) -0.0012(3)
K2 0.0664(5) 0.0341(4) 0.0940(6) -0.0006(3) 0.0288(4) -0.0033(4)
O1 0.0587(16) 0.100(2) 0.0837(18) 0.0123(14) 0.0191(13) 0.0284(15)
C1 0.0447(19) 0.0376(17) 0.060(2) -0.0010(14) 0.0096(16) 0.0006(16)
C2 0.045(2) 0.0440(18) 0.080(3) -0.0138(15) 0.0267(18) -0.0123(17)
C3 0.079(3) 0.056(2) 0.059(2) -0.0249(19) 0.033(2) -0.0061(18)
C4 0.065(2) 0.054(2) 0.051(2) -0.0161(17) 0.0095(18) 0.0043(17)
C5 0.066(2) 0.060(2) 0.055(2) -0.0162(18) 0.0061(17) -0.0104(17)
C6 0.059(2) 0.056(2) 0.077(3) -0.0248(18) 0.0119(19) -0.0100(19)
C7 0.062(2) 0.0403(18) 0.079(2) -0.0133(16) 0.0241(19) -0.0014(17)
C8 0.0483(19) 0.0341(16) 0.070(2) 0.0000(14) 0.0195(16) 0.0006(15)
C9 0.0446(17) 0.0318(15) 0.059(2) -0.0048(13) 0.0214(15) -0.0100(14)
C10 0.056(2) 0.0444(17) 0.0495(18) -0.0118(15) 0.0175(15) -0.0103(15)
C11 0.049(2) 0.0357(17) 0.062(2) 0.0001(14) 0.0061(17) -0.0047(16)
C12 0.047(2) 0.0384(17) 0.080(3) -0.0116(15) 0.0168(18) -0.0129(17)
C13 0.074(3) 0.048(2) 0.079(3) -0.0250(19) 0.023(2) 0.0017(19)
C14 0.069(3) 0.0408(19) 0.089(3) -0.0083(18) 0.000(2) 0.0233(19)
C15 0.053(2) 0.0324(18) 0.132(4) 0.0077(16) -0.001(2) 0.013(2)
C16 0.051(2) 0.0359(19) 0.147(4) 0.0028(17) 0.029(3) -0.013(2)
C17 0.061(2) 0.054(2) 0.094(3) -0.0091(18) 0.034(2) -0.026(2)
C18 0.059(2) 0.0510(19) 0.063(2) -0.0050(16) 0.0154(17) -0.0143(16)
C19 0.0444(18) 0.0276(15) 0.067(2) -0.0023(13) 0.0104(15) -0.0113(14)
C20 0.048(2) 0.0264(15) 0.088(3) -0.0009(14) 0.0032(18) 0.0067(16)
C21 0.101(3) 0.111(4) 0.088(3) 0.011(3) 0.041(3) 0.019(3)
C22 0.168(5) 0.099(4) 0.089(3) 0.026(4) 0.046(3) 0.026(3)
C23 0.075(3) 0.099(4) 0.148(5) 0.029(3) -0.011(3) 0.006(3)
C24 0.061(2) 0.104(3) 0.115(3) 0.009(2) 0.035(2) 0.007(3)
O2 0.076(6) 0.063(4) 0.103(7) -0.010(4) 0.049(6) -0.001(4)
C25 0.072(8) 0.064(5) 0.136(7) -0.002(5) 0.033(6) -0.025(5)
C26 0.073(4) 0.063(4) 0.122(7) -0.011(3) 0.028(5) 0.022(5)
C27 0.058(4) 0.078(5) 0.064(6) -0.012(4) 0.018(4) -0.010(4)
C28 0.074(5) 0.046(5) 0.103(7) 0.003(4) 0.041(5) 0.012(4)
O2' 0.054(6) 0.056(7) 0.077(7) -0.011(5) 0.013(5) 0.000(5)
C25' 0.053(7) 0.043(7) 0.156(11) -0.001(6) 0.021(8) 0.009(6)
C26' 0.054(6) 0.044(5) 0.118(9) -0.003(5) 0.012(7) 0.002(6)
C27' 0.049(6) 0.086(9) 0.084(13) -0.004(6) 0.012(7) -0.010(7)
C28' 0.065(7) 0.054(10) 0.087(9) -0.015(7) 0.018(6) -0.001(9)
O3 0.069(3) 0.072(3) 0.077(3) 0.014(2) 0.028(2) 0.016(3)
C29 0.063(4) 0.091(5) 0.073(4) 0.029(3) 0.023(3) 0.022(3)
C30 0.067(4) 0.124(11) 0.086(5) 0.005(6) 0.019(4) 0.006(8)
C31 0.095(5) 0.088(5) 0.068(4) -0.005(4) 0.016(3) 0.008(4)
C32 0.079(6) 0.080(6) 0.089(5) 0.016(5) 0.016(5) 0.028(4)
O3' 0.104(6) 0.061(4) 0.139(7) 0.006(4) 0.068(5) 0.004(5)
C29' 0.097(8) 0.052(5) 0.085(8) 0.018(6) 0.017(7) -0.003(5)
C30' 0.090(8) 0.101(10) 0.124(11) -0.009(7) 0.030(8) 0.004(9)
C31' 0.086(7) 0.107(11) 0.100(10) 0.043(7) 0.014(7) 0.012(9)
C32' 0.168(11) 0.058(6) 0.253(18) 0.026(7) 0.145(13) 0.025(8)
O4 0.116(5) 0.059(4) 0.069(5) 0.001(4) 0.020(4) -0.006(3)
C33 0.093(6) 0.061(4) 0.065(4) -0.005(4) 0.007(4) -0.005(3)
C34 0.119(6) 0.058(4) 0.065(4) -0.016(4) 0.010(4) 0.002(3)
C35 0.119(6) 0.124(7) 0.099(9) -0.049(5) 0.029(7) -0.013(7)
C36 0.100(8) 0.086(6) 0.089(7) 0.013(5) 0.016(5) 0.007(5)
O4' 0.126(10) 0.066(7) 0.067(6) -0.002(6) 0.022(7) -0.004(5)
C33' 0.100(9) 0.103(9) 0.085(8) -0.002(8) 0.022(8) -0.015(7)
C34' 0.119(11) 0.077(8) 0.086(9) -0.012(7) 0.016(8) -0.010(7)
C35' 0.199(13) 0.152(11) 0.096(11) -0.092(10) 0.039(9) -0.020(8)
C36' 0.113(11) 0.102(9) 0.101(11) 0.005(8) 0.035(7) -0.011(8)

loop_
_atom_type_symbol
_atom_type_description
_atom_type_scat_dispersion_real
_atom_type_scat_dispersion_imag
_atom_type_scat_source
C C 0.0033 0.0016 'International Tables Vol C Tables 4.2.6.8 and 6.1.1.4'
H H 0.0000 0.0000 'International Tables Vol C Tables 4.2.6.8 and 6.1.1.4'
O O 0.0106 0.0060 'International Tables Vol C Tables 4.2.6.8 and 6.1.1.4'
K K 0.2009 0.2494 'International Tables Vol C Tables 4.2.6.8 and 6.1.1.4'
V V 0.3005 0.5294 'International Tables Vol C Tables 4.2.6.8 and 6.1.1.4'

loop_
_geom_angle_atom_site_label_1
_geom_angle_atom_site_label_2
_geom_angle_atom_site_label_3
_geom_angle_site_symmetry_1
_geom_angle_site_symmetry_3
_geom_angle
_geom_angle_publ_flag
C12 V1 C13 . . 38.74(13) ?
C12 V1 C2 . . 98.27(13) ?
C13 V1 C2 . . 113.07(15) ?
C12 V1 C3 . . 111.62(13) ?
C13 V1 C3 . . 101.24(15) ?
C2 V1 C3 . . 37.13(13) ?
C12 V1 C11 . . 38.69(12) ?
C13 V1 C11 . . 69.26(14) ?
C2 V1 C11 . . 110.44(14) ?
C3 V1 C11 . . 141.56(14) ?
C12 V1 C14 . . 68.76(14) ?
C13 V1 C14 . . 37.89(14) ?
C2 V1 C14 . . 145.26(14) ?
C3 V1 C14 . . 115.95(16) ?
C11 V1 C14 . . 80.08(14) ?
C12 V1 C19 . . 69.66(12) ?
C13 V1 C19 . . 81.95(14) ?
C2 V1 C19 . . 139.74(13) ?
C3 V1 C19 . . 176.25(13) ?
C11 V1 C19 . . 37.79(11) ?
C14 V1 C19 . . 67.78(14) ?
C12 V1 C20 . . 81.83(12) ?
C13 V1 C20 . . 68.45(14) ?
C2 V1 C20 . . 177.63(14) ?
C3 V1 C20 . . 144.95(15) ?
C11 V1 C20 . . 68.19(12) ?
C14 V1 C20 . . 36.92(13) ?
C19 V1 C20 . . 38.11(11) ?
C12 V1 C1 . . 115.07(13) ?
C13 V1 C1 . . 146.56(14) ?
C2 V1 C1 . . 38.09(11) ?
C3 V1 C1 . . 65.31(14) ?
C11 V1 C1 . . 101.52(13) ?
C14 V1 C1 . . 175.55(13) ?
C19 V1 C1 . . 110.94(12) ?
C20 V1 C1 . . 139.81(12) ?
C12 V1 C4 . . 145.98(13) ?
C13 V1 C4 . . 117.94(14) ?
C2 V1 C4 . . 65.32(14) ?
C3 V1 C4 . . 37.84(13) ?
C11 V1 C4 . . 172.43(13) ?
C14 V1 C4 . . 107.01(15) ?
C19 V1 C4 . . 142.01(12) ?
C20 V1 C4 . . 115.81(13) ?
C1 V1 C4 . . 71.21(13) ?
C12 V1 K1 . . 144.39(9) ?
C13 V1 K1 . . 137.70(12) ?
C2 V1 K1 . . 107.44(9) ?
C3 V1 K1 . . 103.70(9) ?
C11 V1 K1 . . 107.55(9) ?
C14 V1 K1 . . 100.00(11) ?
C19 V1 K1 . . 74.81(8) ?
C20 V1 K1 . . 71.49(8) ?
C1 V1 K1 . . 75.57(8) ?
C4 V1 K1 . . 69.06(9) ?
O2' K1 O1 . . 93.9(5) ?
O2 K1 O1 . . 84.7(3) ?
O2' K1 C10 . . 135.9(5) ?
O2 K1 C10 . . 138.5(3) ?
O1 K1 C10 . . 92.48(9) ?
O2' K1 C16 . . 91.7(5) ?
O2 K1 C16 . . 88.8(3) ?
O1 K1 C16 . . 85.50(11) ?
C10 K1 C16 . . 132.31(10) ?
O2' K1 C9 . . 123.1(5) ?
O2 K1 C9 . . 130.4(3) ?
O1 K1 C9 . . 119.71(8) ?
C10 K1 C9 . . 27.55(8) ?
C16 K1 C9 . . 131.93(9) ?
O2' K1 C17 . . 84.4(5) ?
O2 K1 C17 . . 85.7(3) ?
O1 K1 C17 . . 111.34(10) ?
C10 K1 C17 . . 132.66(9) ?
C16 K1 C17 . . 26.49(10) ?
C9 K1 C17 . . 117.50(9) ?
O2' K1 C5 . . 115.4(5) ?
O2 K1 C5 . . 115.0(3) ?
O1 K1 C5 . . 76.15(9) ?
C10 K1 C5 . . 26.57(8) ?
C16 K1 C5 . . 147.84(12) ?
C9 K1 C5 . . 46.46(9) ?
C17 K1 C5 . . 158.92(9) ?
O2' K1 C15 . . 116.2(5) ?
O2 K1 C15 . . 112.0(3) ?
O1 K1 C15 . . 78.16(9) ?
C10 K1 C15 . . 107.76(10) ?
C16 K1 C15 . . 25.43(10) ?
C9 K1 C15 . . 114.84(9) ?
C17 K1 C15 . . 44.72(11) ?
C5 K1 C15 . . 123.08(11) ?
O2' K1 C6 . . 92.0(5) ?
O2 K1 C6 . . 93.5(3) ?
O1 K1 C6 . . 85.48(9) ?
C10 K1 C6 . . 45.15(8) ?
C16 K1 C6 . . 170.46(12) ?
C9 K1 C6 . . 51.57(8) ?
C17 K1 C6 . . 162.96(11) ?
C5 K1 C6 . . 24.98(8) ?
C15 K1 C6 . . 147.94(11) ?
O2' K1 C8 . . 98.6(5) ?
O2 K1 C8 . . 105.7(3) ?
O1 K1 C8 . . 125.63(8) ?
C10 K1 C8 . . 45.03(8) ?
C16 K1 C8 . . 146.00(10) ?
C9 K1 C8 . . 24.67(7) ?
C17 K1 C8 . . 122.40(10) ?
C5 K1 C8 . . 50.73(9) ?
C15 K1 C8 . . 137.22(9) ?
C6 K1 C8 . . 41.63(9) ?
O2' K1 C18 . . 100.7(5) ?
O2 K1 C18 . . 104.6(3) ?
O1 K1 C18 . . 126.94(9) ?
C10 K1 C18 . . 109.74(8) ?
C16 K1 C18 . . 43.79(10) ?
C9 K1 C18 . . 93.70(8) ?
C17 K1 C18 . . 24.02(8) ?
C5 K1 C18 . . 136.27(9) ?
C15 K1 C18 . . 49.59(10) ?
C6 K1 C18 . . 143.52(9) ?
C8 K1 C18 . . 102.28(8) ?
O2' K1 C7 . . 85.2(5) ?
O2 K1 C7 . . 90.1(3) ?
O1 K1 C7 . . 107.71(9) ?
C10 K1 C7 . . 51.44(8) ?
C16 K1 C7 . . 166.59(12) ?
C9 K1 C7 . . 43.28(7) ?
C17 K1 C7 . . 140.11(10) ?
C5 K1 C7 . . 42.59(9) ?
C15 K1 C7 . . 157.73(10) ?
C6 K1 C7 . . 22.88(8) ?
C8 K1 C7 . . 23.53(7) ?
C18 K1 C7 . . 124.04(9) ?
O2' K1 C4 . . 160.1(5) ?
O2 K1 C4 . . 159.8(3) ?
O1 K1 C4 . . 85.68(9) ?
C10 K1 C4 . . 24.62(8) ?
C16 K1 C4 . . 108.10(10) ?
C9 K1 C4 . . 43.36(8) ?
C17 K1 C4 . . 114.35(9) ?
C5 K1 C4 . . 45.18(8) ?
C15 K1 C4 . . 83.21(10) ?
C6 K1 C4 . . 68.09(8) ?
C8 K1 C4 . . 66.29(8) ?
C18 K1 C4 . . 95.32(8) ?
C7 K1 C4 . . 75.99(8) ?
O2' K1 V1 . . 155.4(5) ?
O2 K1 V1 . . 161.7(3) ?
O1 K1 V1 . . 108.14(6) ?
C10 K1 V1 . . 55.90(6) ?
C16 K1 V1 . . 79.55(8) ?
C9 K1 V1 . . 54.74(5) ?
C17 K1 V1 . . 77.55(7) ?
C5 K1 V1 . . 81.39(6) ?
C15 K1 V1 . . 60.13(7) ?
C6 K1 V1 . . 100.37(6) ?
C8 K1 V1 . . 77.76(5) ?
C18 K1 V1 . . 57.30(6) ?
C7 K1 V1 . . 97.96(6) ?
C4 K1 V1 . . 38.03(6) ?
O3 K2 O4 . . 90.1(3) ?
O4' K2 O3' . . 78.9(4) ?
O3 K2 C12 . 2_655 136.27(12) ?
O4 K2 C12 . 2_655 91.1(3) ?
O3 K2 C9 . . 119.09(13) ?
O4 K2 C9 . . 105.5(3) ?
O4' K2 C9 . . 98.7(4) ?
O3' K2 C9 . . 129.31(17) ?
C12 K2 C9 2_655 . 102.60(9) ?
O3 K2 C13 . 2_655 129.59(12) ?
O4 K2 C13 . 2_655 118.1(3) ?
C12 K2 C13 2_655 2_655 27.01(9) ?
C9 K2 C13 . 2_655 94.04(10) ?
O3 K2 C2 . . 73.28(13) ?
O4 K2 C2 . . 120.2(3) ?
O4' K2 C2 . . 121.0(5) ?
O3' K2 C2 . . 89.90(18) ?
C12 K2 C2 2_655 . 139.52(10) ?
C9 K2 C2 . . 47.72(8) ?
C13 K2 C2 2_655 . 116.23(11) ?
O3 K2 C11 . 2_655 112.47(13) ?
O4 K2 C11 . 2_655 77.3(3) ?
C12 K2 C11 2_655 2_655 26.88(9) ?
C9 K2 C11 . 2_655 128.29(9) ?
C13 K2 C11 2_655 2_655 46.64(10) ?
C2 K2 C11 . 2_655 162.15(10) ?
O3 K2 C1 . . 99.13(14) ?
O4 K2 C1 . . 126.5(3) ?
O4' K2 C1 . . 122.0(4) ?
O3' K2 C1 . . 116.25(18) ?
C12 K2 C1 2_655 . 114.70(10) ?
C9 K2 C1 . . 26.87(8) ?
C13 K2 C1 2_655 . 95.63(10) ?
C2 K2 C1 . . 26.38(8) ?
C11 K2 C1 2_655 . 141.02(9) ?
O3 K2 C14 . 2_655 104.23(12) ?
O4 K2 C14 . 2_655 129.4(3) ?
C12 K2 C14 2_655 2_655 45.82(10) ?
C9 K2 C14 . 2_655 108.66(10) ?
C13 K2 C14 2_655 2_655 25.50(10) ?
C2 K2 C14 . 2_655 110.39(10) ?
C11 K2 C14 2_655 2_655 52.24(9) ?
C1 K2 C14 . 2_655 99.27(10) ?
O3 K2 C8 . . 143.28(13) ?
O4 K2 C8 . . 103.6(2) ?
O4' K2 C8 . . 94.4(3) ?
O3' K2 C8 . . 152.30(18) ?
C12 K2 C8 2_655 . 78.20(8) ?
C9 K2 C8 . . 24.52(7) ?
C13 K2 C8 2_655 . 73.28(9) ?
C2 K2 C8 . . 70.38(8) ?
C11 K2 C8 2_655 . 103.80(8) ?
C1 K2 C8 . . 45.53(7) ?
C14 K2 C8 2_655 . 93.19(9) ?
O3 K2 C19 . 2_655 90.76(11) ?
O4 K2 C19 . 2_655 88.9(3) ?
C12 K2 C19 2_655 2_655 45.57(8) ?
C9 K2 C19 . 2_655 146.12(8) ?
C13 K2 C19 2_655 2_655 52.52(9) ?
C2 K2 C19 . 2_655 145.89(9) ?
C11 K2 C19 2_655 2_655 24.97(7) ?
C1 K2 C19 . 2_655 142.85(9) ?
C14 K2 C19 2_655 2_655 43.63(8) ?
C8 K2 C19 . 2_655 122.89(7) ?
O3 K2 C20 . 2_655 87.32(11) ?
O4 K2 C20 . 2_655 113.5(3) ?
O4' K2 C20 . 2_655 115.7(5) ?
O3' K2 C20 . 2_655 90.2(2) ?
C12 K2 C20 2_655 2_655 52.60(8) ?
C9 K2 C20 . 2_655 132.69(9) ?
C13 K2 C20 2_655 2_655 44.26(10) ?
C2 K2 C20 . 2_655 122.18(9) ?
C11 K2 C20 2_655 2_655 44.20(8) ?
C1 K2 C20 . 2_655 119.51(9) ?
C14 K2 C20 2_655 2_655 24.15(9) ?
C8 K2 C20 . 2_655 116.53(9) ?
C19 K2 C20 2_655 2_655 24.81(7) ?
O3 K2 C10 . . 108.17(11) ?
O4 K2 C10 . . 84.5(3) ?
O4' K2 C10 . . 79.6(4) ?
O3' K2 C10 . . 110.73(18) ?
C12 K2 C10 2_655 . 115.46(8) ?
C9 K2 C10 . . 24.11(7) ?
C13 K2 C10 2_655 . 114.94(9) ?
C2 K2 C10 . . 50.71(8) ?
C11 K2 C10 2_655 . 135.13(8) ?
C1 K2 C10 . . 42.39(8) ?
C14 K2 C10 2_655 . 132.53(9) ?
C8 K2 C10 . . 41.67(7) ?
C19 K2 C10 2_655 . 159.93(7) ?
C20 K2 C10 2_655 . 156.67(8) ?
C24 O1 C21 . . 109.3(3) ?
C24 O1 K1 . . 126.2(2) ?
C21 O1 K1 . . 118.8(2) ?
C2 C1 C9 . . 117.5(3) ?
C2 C1 V1 . . 66.43(18) ?
C9 C1 V1 . . 108.8(2) ?
C2 C1 K2 . . 73.54(17) ?
C9 C1 K2 . . 69.04(16) ?
V1 C1 K2 . . 132.93(14) ?
C2 C1 H1A . . 121.0(19) ?
C9 C1 H1A . . 113.2(19) ?
V1 C1 H1A . . 121.6(19) ?
K2 C1 H1A . . 99.6(18) ?
C3 C2 C1 . . 116.2(3) ?
C3 C2 V1 . . 72.1(2) ?
C1 C2 V1 . . 75.48(18) ?
C3 C2 K2 . . 97.4(2) ?
C1 C2 K2 . . 80.08(17) ?
V1 C2 K2 . . 144.95(14) ?
C3 C2 H2A . . 120.5(17) ?
C1 C2 H2A . . 123.2(17) ?
V1 C2 H2A . . 120.7(17) ?
K2 C2 H2A . . 93.7(17) ?
C2 C3 C4 . . 116.3(3) ?
C2 C3 V1 . . 70.8(2) ?
C4 C3 V1 . . 75.7(2) ?
C2 C3 H3A . . 124.5(18) ?
C4 C3 H3A . . 119.2(18) ?
V1 C3 H3A . . 122.7(18) ?
C3 C4 C10 . . 115.9(3) ?
C3 C4 V1 . . 66.42(19) ?
C10 C4 V1 . . 108.3(2) ?
C3 C4 K1 . . 132.5(2) ?
C10 C4 K1 . . 55.91(16) ?
V1 C4 K1 . . 72.92(9) ?
C3 C4 H4A . . 117(2) ?
C10 C4 H4A . . 117(2) ?
V1 C4 H4A . . 123(2) ?
K1 C4 H4A . . 105.4(19) ?
C10 C5 C6 . . 120.4(3) ?
C10 C5 K1 . . 69.41(17) ?
C6 C5 K1 . . 87.4(2) ?
C10 C5 H5A . . 119.8 ?
C6 C5 H5A . . 119.8 ?
K1 C5 H5A . . 113.6 ?
C7 C6 C5 . . 120.5(3) ?
C7 C6 K1 . . 83.0(2) ?
C5 C6 K1 . . 67.62(18) ?
C7 C6 H6A . . 119.8 ?
C5 C6 H6A . . 119.8 ?
K1 C6 H6A . . 120.4 ?
C6 C7 C8 . . 120.2(3) ?
C6 C7 K1 . . 74.1(2) ?
C8 C7 K1 . . 73.92(17) ?
C6 C7 H7A . . 119.9 ?
C8 C7 H7A . . 119.9 ?
K1 C7 H7A . . 123.6 ?
C7 C8 C9 . . 121.0(3) ?
C7 C8 K1 . . 82.56(19) ?
C9 C8 K1 . . 65.44(16) ?
C7 C8 K2 . . 113.5(2) ?
C9 C8 K2 . . 63.43(15) ?
K1 C8 K2 . . 127.24(9) ?
C7 C8 H8A . . 119.5 ?
C9 C8 H8A . . 119.5 ?
K1 C8 H8A . . 123.6 ?
K2 C8 H8A . . 92.8 ?
C8 C9 C10 . . 119.0(3) ?
C8 C9 C1 . . 126.3(3) ?
C10 C9 C1 . . 114.6(3) ?
C8 C9 K2 . . 92.05(17) ?
C10 C9 K2 . . 96.18(18) ?
C1 C9 K2 . . 84.09(17) ?
C8 C9 K1 . . 89.89(17) ?
C10 C9 K1 . . 71.19(16) ?
C1 C9 K1 . . 105.51(17) ?
K2 C9 K1 . . 166.39(12) ?
C5 C10 C9 . . 118.7(3) ?
C5 C10 C4 . . 126.0(3) ?
C9 C10 C4 . . 115.1(3) ?
C5 C10 K1 . . 84.02(19) ?
C9 C10 K1 . . 81.27(16) ?
C4 C10 K1 . . 99.47(19) ?
C5 C10 K2 . . 109.2(2) ?
C9 C10 K2 . . 59.71(16) ?
C4 C10 K2 . . 101.4(2) ?
K1 C10 K2 . . 140.65(11) ?
C12 C11 C19 . . 121.7(3) ?
C12 C11 V1 . . 68.98(19) ?
C19 C11 V1 . . 73.31(18) ?
C12 C11 K2 . 2_645 71.28(17) ?
C19 C11 K2 . 2_645 87.64(17) ?
V1 C11 K2 . 2_645 115.51(14) ?
C12 C11 H11A . . 122.2(17) ?
C19 C11 H11A . . 115.5(17) ?
V1 C11 H11A . . 124.3(17) ?
K2 C11 H11A 2_645 . 119.6(17) ?
C13 C12 C11 . . 119.1(3) ?
C13 C12 V1 . . 70.82(19) ?
C11 C12 V1 . . 72.32(18) ?
C13 C12 K2 . 2_645 79.4(2) ?
C11 C12 K2 . 2_645 81.84(18) ?
V1 C12 K2 . 2_645 122.62(14) ?
C13 C12 H12A . . 123.3(17) ?
C11 C12 H12A . . 117.5(17) ?
V1 C12 H12A . . 124.9(17) ?
K2 C12 H12A 2_645 . 112.5(17) ?
C14 C13 C12 . . 120.0(4) ?
C14 C13 V1 . . 73.4(2) ?
C12 C13 V1 . . 70.45(19) ?
C14 C13 K2 . 2_645 84.9(2) ?
C12 C13 K2 . 2_645 73.6(2) ?
V1 C13 K2 . 2_645 119.29(17) ?
C14 C13 H13A . . 123(2) ?
C12 C13 H13A . . 117(2) ?
V1 C13 H13A . . 127(2) ?
K2 C13 H13A 2_645 . 112(2) ?
C13 C14 C20 . . 122.6(4) ?
C13 C14 V1 . . 68.8(2) ?
C20 C14 V1 . . 73.87(19) ?
C13 C14 K2 . 2_645 69.6(2) ?
C20 C14 K2 . 2_645 85.1(2) ?
V1 C14 K2 . 2_645 110.14(15) ?
C13 C14 H14A . . 116(2) ?
C20 C14 H14A . . 121(2) ?
V1 C14 H14A . . 124(2) ?
K2 C14 H14A 2_645 . 124(2) ?
C16 C15 C20 . . 123.6(4) ?
C16 C15 K1 . . 69.00(19) ?
C20 C15 K1 . . 93.28(18) ?
C16 C15 H15A . . 118.2 ?
C20 C15 H15A . . 118.2 ?
K1 C15 H15A . . 108.6 ?
C15 C16 C17 . . 119.4(3) ?
C15 C16 K1 . . 85.6(2) ?
C17 C16 K1 . . 81.1(2) ?
C15 C16 H16A . . 120.3 ?
C17 C16 H16A . . 120.3 ?
K1 C16 H16A . . 103.3 ?
C18 C17 C16 . . 120.4(4) ?
C18 C17 K1 . . 90.6(2) ?
C16 C17 K1 . . 72.4(2) ?
C18 C17 H17A . . 119.8 ?
C16 C17 H17A . . 119.8 ?
K1 C17 H17A . . 107.0 ?
C17 C18 C19 . . 122.6(3) ?
C17 C18 K1 . . 65.33(18) ?
C19 C18 K1 . . 89.75(18) ?
C17 C18 H18A . . 118.7 ?
C19 C18 H18A . . 118.7 ?
K1 C18 H18A . . 116.0 ?
C18 C19 C11 . . 124.4(3) ?
C18 C19 C20 . . 117.3(3) ?
C11 C19 C20 . . 118.3(3) ?
C18 C19 V1 . . 129.9(2) ?
C11 C19 V1 . . 68.90(18) ?
C20 C19 V1 . . 71.80(18) ?
C18 C19 K2 . 2_645 124.93(19) ?
C11 C19 K2 . 2_645 67.39(16) ?
C20 C19 K2 . 2_645 79.65(16) ?
V1 C19 K2 . 2_645 105.06(11) ?
C14 C20 C15 . . 125.1(3) ?
C14 C20 C19 . . 118.3(3) ?
C15 C20 C19 . . 116.6(3) ?
C14 C20 V1 . . 69.2(2) ?
C15 C20 V1 . . 131.8(2) ?
C19 C20 V1 . . 70.09(16) ?
C14 C20 K2 . 2_645 70.8(2) ?
C15 C20 K2 . 2_645 125.3(2) ?
C19 C20 K2 . 2_645 75.54(16) ?
V1 C20 K2 . 2_645 102.87(11) ?
O1 C21 C22 . . 106.4(4) ?
O1 C21 H21A . . 110.4 ?
C22 C21 H21A . . 110.4 ?
O1 C21 H21B . . 110.4 ?
C22 C21 H21B . . 110.4 ?
H21A C21 H21B . . 108.6 ?
C21 C22 C23 . . 102.8(4) ?
C21 C22 H22A . . 111.2 ?
C23 C22 H22A . . 111.2 ?
C21 C22 H22B . . 111.2 ?
C23 C22 H22B . . 111.2 ?
H22A C22 H22B . . 109.1 ?
C22 C23 C24 . . 102.6(4) ?
C22 C23 H23A . . 111.3 ?
C24 C23 H23A . . 111.3 ?
C22 C23 H23B . . 111.3 ?
C24 C23 H23B . . 111.3 ?
H23A C23 H23B . . 109.2 ?
O1 C24 C23 . . 106.5(4) ?
O1 C24 H24A . . 110.4 ?
C23 C24 H24A . . 110.4 ?
O1 C24 H24B . . 110.4 ?
C23 C24 H24B . . 110.4 ?
H24A C24 H24B . . 108.6 ?
C28 O2 C25 . . 109.2(6) ?
C28 O2 K1 . . 125.4(8) ?
C25 O2 K1 . . 125.1(7) ?
O2 C25 C26 . . 106.2(7) ?
O2 C25 H25A . . 110.5 ?
C26 C25 H25A . . 110.5 ?
O2 C25 H25B . . 110.5 ?
C26 C25 H25B . . 110.5 ?
H25A C25 H25B . . 108.7 ?
C27 C26 C25 . . 102.7(6) ?
C27 C26 H26A . . 111.2 ?
C25 C26 H26A . . 111.2 ?
C27 C26 H26B . . 111.2 ?
C25 C26 H26B . . 111.2 ?
H26A C26 H26B . . 109.1 ?
C26 C27 C28 . . 104.1(7) ?
C26 C27 H27A . . 110.9 ?
C28 C27 H27A . . 110.9 ?
C26 C27 H27B . . 110.9 ?
C28 C27 H27B . . 110.9 ?
H27A C27 H27B . . 108.9 ?
O2 C28 C27 . . 108.2(7) ?
O2 C28 H28A . . 110.1 ?
C27 C28 H28A . . 110.1 ?
O2 C28 H28B . . 110.1 ?
C27 C28 H28B . . 110.1 ?
H28A C28 H28B . . 108.4 ?
C28' O2' C25' . . 108.1(11) ?
C28' O2' K1 . . 128.7(13) ?
C25' O2' K1 . . 120.5(13) ?
O2' C25' C26' . . 103.3(11) ?
O2' C25' H25C . . 111.1 ?
C26' C25' H25C . . 111.1 ?
O2' C25' H25D . . 111.1 ?
C26' C25' H25D . . 111.1 ?
H25C C25' H25D . . 109.1 ?
C27' C26' C25' . . 103.1(10) ?
C27' C26' H26C . . 111.1 ?
C25' C26' H26C . . 111.1 ?
C27' C26' H26D . . 111.1 ?
C25' C26' H26D . . 111.1 ?
H26C C26' H26D . . 109.1 ?
C26' C27' C28' . . 106.6(10) ?
C26' C27' H27C . . 110.4 ?
C28' C27' H27C . . 110.4 ?
C26' C27' H27D . . 110.4 ?
C28' C27' H27D . . 110.4 ?
H27C C27' H27D . . 108.6 ?
O2' C28' C27' . . 104.7(11) ?
O2' C28' H28C . . 110.8 ?
C27' C28' H28C . . 110.8 ?
O2' C28' H28D . . 110.8 ?
C27' C28' H28D . . 110.8 ?
H28C C28' H28D . . 108.9 ?
C29 O3 C32 . . 109.9(5) ?
C29 O3 K2 . . 125.0(3) ?
C32 O3 K2 . . 118.8(5) ?
O3 C29 C30 . . 107.3(5) ?
O3 C29 H29A . . 110.3 ?
C30 C29 H29A . . 110.3 ?
O3 C29 H29B . . 110.3 ?
C30 C29 H29B . . 110.3 ?
H29A C29 H29B . . 108.5 ?
C29 C30 C31 . . 104.4(6) ?
C29 C30 H30A . . 110.9 ?
C31 C30 H30A . . 110.9 ?
C29 C30 H30B . . 110.9 ?
C31 C30 H30B . . 110.9 ?
H30A C30 H30B . . 108.9 ?
C32 C31 C30 . . 103.4(7) ?
C32 C31 H31A . . 111.1 ?
C30 C31 H31A . . 111.1 ?
C32 C31 H31B . . 111.1 ?
C30 C31 H31B . . 111.1 ?
H31A C31 H31B . . 109.0 ?
O3 C32 C31 . . 104.5(6) ?
O3 C32 H32A . . 110.8 ?
C31 C32 H32A . . 110.8 ?
O3 C32 H32B . . 110.8 ?
C31 C32 H32B . . 110.8 ?
H32A C32 H32B . . 108.9 ?
C32' O3' C29' . . 103.1(8) ?
C32' O3' K2 . . 123.2(7) ?
C29' O3' K2 . . 131.8(8) ?
C30' C29' O3' . . 105.2(9) ?
C30' C29' H29C . . 110.7 ?
O3' C29' H29C . . 110.7 ?
C30' C29' H29D . . 110.7 ?
O3' C29' H29D . . 110.7 ?
H29C C29' H29D . . 108.8 ?
C29' C30' C31' . . 105.4(10) ?
C29' C30' H30C . . 110.7 ?
C31' C30' H30C . . 110.7 ?
C29' C30' H30D . . 110.7 ?
C31' C30' H30D . . 110.7 ?
H30C C30' H30D . . 108.8 ?
C32' C31' C30' . . 104.6(9) ?
C32' C31' H31C . . 110.8 ?
C30' C31' H31C . . 110.8 ?
C32' C31' H31D . . 110.8 ?
C30' C31' H31D . . 110.8 ?
H31C C31' H31D . . 108.9 ?
O3' C32' C31' . . 107.2(10) ?
O3' C32' H32C . . 110.3 ?
C31' C32' H32C . . 110.3 ?
O3' C32' H32D . . 110.3 ?
C31' C32' H32D . . 110.3 ?
H32C C32' H32D . . 108.5 ?
C36 O4 C33 . . 109.0(7) ?
C36 O4 K2 . . 116.9(8) ?
C33 O4 K2 . . 112.5(7) ?
O4 C33 C34 . . 106.6(7) ?
O4 C33 H33A . . 110.4 ?
C34 C33 H33A . . 110.4 ?
O4 C33 H33B . . 110.4 ?
C34 C33 H33B . . 110.4 ?
H33A C33 H33B . . 108.6 ?
C33 C34 C35 . . 103.2(7) ?
C33 C34 H34A . . 111.1 ?
C35 C34 H34A . . 111.1 ?
C33 C34 H34B . . 111.1 ?
C35 C34 H34B . . 111.1 ?
H34A C34 H34B . . 109.1 ?
C36 C35 C34 . . 102.2(9) ?
C36 C35 H35A . . 111.3 ?
C34 C35 H35A . . 111.3 ?
C36 C35 H35B . . 111.3 ?
C34 C35 H35B . . 111.3 ?
H35A C35 H35B . . 109.2 ?
O4 C36 C35 . . 105.3(8) ?
O4 C36 H36A . . 110.7 ?
C35 C36 H36A . . 110.7 ?
O4 C36 H36B . . 110.7 ?
C35 C36 H36B . . 110.7 ?
H36A C36 H36B . . 108.8 ?
C36' O4' C33' . . 105.5(10) ?
C36' O4' K2 . . 119.6(12) ?
C33' O4' K2 . . 125.8(11) ?
O4' C33' C34' . . 110.3(10) ?
O4' C33' H33C . . 109.6 ?
C34' C33' H33C . . 109.6 ?
O4' C33' H33D . . 109.6 ?
C34' C33' H33D . . 109.6 ?
H33C C33' H33D . . 108.1 ?
C33' C34' C35' . . 102.5(11) ?
C33' C34' H34C . . 111.3 ?
C35' C34' H34C . . 111.3 ?
C33' C34' H34D . . 111.3 ?
C35' C34' H34D . . 111.3 ?
H34C C34' H34D . . 109.2 ?
C36' C35' C34' . . 106.8(11) ?
C36' C35' H35C . . 110.4 ?
C34' C35' H35C . . 110.4 ?
C36' C35' H35D . . 110.4 ?
C34' C35' H35D . . 110.4 ?
H35C C35' H35D . . 108.6 ?
O4' C36' C35' . . 107.9(11) ?
O4' C36' H36C . . 110.1 ?
C35' C36' H36C . . 110.1 ?
O4' C36' H36D . . 110.1 ?
C35' C36' H36D . . 110.1 ?
H36C C36' H36D . . 108.4 ?

loop_
_geom_bond_atom_site_label_1
_geom_bond_atom_site_label_2
_geom_bond_site_symmetry_2
_geom_bond_distance
_geom_bond_publ_flag
V1 C12 . 2.131(3) y
V1 C13 . 2.136(3) y
V1 C2 . 2.142(3) y
V1 C3 . 2.159(3) y
V1 C11 . 2.176(3) y
V1 C14 . 2.196(4) y
V1 C19 . 2.234(3) y
V1 C20 . 2.257(3) y
V1 C1 . 2.263(3) y
V1 C4 . 2.283(3) y
V1 K1 . 3.5429(10) ?
K1 O2' . 2.648(11) ?
K1 O2 . 2.669(7) ?
K1 O1 . 2.744(3) ?
K1 C10 . 2.906(3) y
K1 C16 . 2.965(3) y
K1 C9 . 3.035(3) y
K1 C17 . 3.073(3) y
K1 C5 . 3.088(3) y
K1 C15 . 3.166(3) y
K1 C6 . 3.336(3) y
K1 C8 . 3.337(3) y
K1 C18 . 3.381(3) y
K1 C7 . 3.443(3) y
K1 C4 . 3.462(3) y
K2 O3 . 2.595(4) ?
K2 O4 . 2.670(8) ?
K2 O4' . 2.718(12) ?
K2 O3' . 2.800(8) ?
K2 C12 2_655 2.990(3) y
K2 C9 . 3.001(3) y
K2 C13 2_655 3.064(4) y
K2 C2 . 3.112(3) y
K2 C11 2_655 3.125(3) y
K2 C1 . 3.197(3) y
K2 C14 2_655 3.257(4) y
K2 C8 . 3.354(3) y
K2 C19 2_655 3.382(3) y
K2 C20 2_655 3.436(3) y
K2 C10 . 3.456(3) y
O1 C24 . 1.394(4) ?
O1 C21 . 1.418(4) ?
C1 C2 . 1.442(4) ?
C1 C9 . 1.453(4) ?
C1 H1A . 0.86(3) ?
C2 C3 . 1.370(5) ?
C2 H2A . 0.95(3) ?
C3 C4 . 1.445(5) ?
C3 H3A . 0.94(3) ?
C4 C10 . 1.462(4) ?
C4 H4A . 0.93(3) ?
C5 C10 . 1.388(4) ?
C5 C6 . 1.410(5) ?
C5 H5A . 0.9500 ?
C6 C7 . 1.349(5) ?
C6 H6A . 0.9500 ?
C7 C8 . 1.386(4) ?
C7 H7A . 0.9500 ?
C8 C9 . 1.393(4) ?
C8 H8A . 0.9500 ?
C9 C10 . 1.420(4) ?
C11 C12 . 1.427(5) ?
C11 C19 . 1.429(4) ?
C11 H11A . 0.93(3) ?
C12 C13 . 1.415(5) ?
C12 H12A . 1.00(3) ?
C13 C14 . 1.408(5) ?
C13 H13A . 0.90(3) ?
C14 C20 . 1.411(5) ?
C14 H14A . 0.94(3) ?
C15 C16 . 1.364(5) ?
C15 C20 . 1.424(5) ?
C15 H15A . 0.9500 ?
C16 C17 . 1.387(5) ?
C16 H16A . 0.9500 ?
C17 C18 . 1.377(5) ?
C17 H17A . 0.9500 ?
C18 C19 . 1.415(4) ?
C18 H18A . 0.9500 ?
C19 C20 . 1.466(4) ?
C21 C22 . 1.440(6) ?
C21 H21A . 0.9900 ?
C21 H21B . 0.9900 ?
C22 C23 . 1.490(7) ?
C22 H22A . 0.9900 ?
C22 H22B . 0.9900 ?
C23 C24 . 1.493(6) ?
C23 H23A . 0.9900 ?
C23 H23B . 0.9900 ?
C24 H24A . 0.9900 ?
C24 H24B . 0.9900 ?
O2 C28 . 1.405(8) ?
O2 C25 . 1.419(9) ?
C25 C26 . 1.521(11) ?
C25 H25A . 0.9900 ?
C25 H25B . 0.9900 ?
C26 C27 . 1.475(10) ?
C26 H26A . 0.9900 ?
C26 H26B . 0.9900 ?
C27 C28 . 1.492(10) ?
C27 H27A . 0.9900 ?
C27 H27B . 0.9900 ?
C28 H28A . 0.9900 ?
C28 H28B . 0.9900 ?
O2' C28' . 1.403(12) ?
O2' C25' . 1.417(12) ?
C25' C26' . 1.508(13) ?
C25' H25C . 0.9900 ?
C25' H25D . 0.9900 ?
C26' C27' . 1.477(13) ?
C26' H26C . 0.9900 ?
C26' H26D . 0.9900 ?
C27' C28' . 1.507(14) ?
C27' H27C . 0.9900 ?
C27' H27D . 0.9900 ?
C28' H28C . 0.9900 ?
C28' H28D . 0.9900 ?
O3 C29 . 1.390(6) ?
O3 C32 . 1.431(10) ?
C29 C30 . 1.479(10) ?
C29 H29A . 0.9900 ?
C29 H29B . 0.9900 ?
C30 C31 . 1.490(11) ?
C30 H30A . 0.9900 ?
C30 H30B . 0.9900 ?
C31 C32 . 1.467(11) ?
C31 H31A . 0.9900 ?
C31 H31B . 0.9900 ?
C32 H32A . 0.9900 ?
C32 H32B . 0.9900 ?
O3' C32' . 1.426(10) ?
O3' C29' . 1.454(12) ?
C29' C30' . 1.453(13) ?
C29' H29C . 0.9900 ?
C29' H29D . 0.9900 ?
C30' C31' . 1.507(14) ?
C30' H30C . 0.9900 ?
C30' H30D . 0.9900 ?
C31' C32' . 1.440(13) ?
C31' H31C . 0.9900 ?
C31' H31D . 0.9900 ?
C32' H32C . 0.9900 ?
C32' H32D . 0.9900 ?
O4 C36 . 1.423(9) ?
O4 C33 . 1.432(9) ?
C33 C34 . 1.470(9) ?
C33 H33A . 0.9900 ?
C33 H33B . 0.9900 ?
C34 C35 . 1.504(14) ?
C34 H34A . 0.9900 ?
C34 H34B . 0.9900 ?
C35 C36 . 1.471(11) ?
C35 H35A . 0.9900 ?
C35 H35B . 0.9900 ?
C36 H36A . 0.9900 ?
C36 H36B . 0.9900 ?
O4' C36' . 1.435(12) ?
O4' C33' . 1.440(12) ?
C33' C34' . 1.456(13) ?
C33' H33C . 0.9900 ?
C33' H33D . 0.9900 ?
C34' C35' . 1.462(16) ?
C34' H34C . 0.9900 ?
C34' H34D . 0.9900 ?
C35' C36' . 1.447(13) ?
C35' H35C . 0.9900 ?
C35' H35D . 0.9900 ?
C36' H36C . 0.9900 ?
C36' H36D . 0.9900 ?

loop_
_geom_torsion_atom_site_label_1
_geom_torsion_atom_site_label_2
_geom_torsion_atom_site_label_3
_geom_torsion_atom_site_label_4
_geom_torsion_site_symmetry_1
_geom_torsion_site_symmetry_2
_geom_torsion_site_symmetry_3
_geom_torsion_site_symmetry_4
_geom_torsion
_geom_torsion_publ_flag
C9 C1 C2 C3 . . . . -38.5(4) ?
V1 C1 C2 C3 . . . . 61.2(3) ?
K2 C1 C2 C3 . . . . -93.4(3) ?
C9 C1 C2 V1 . . . . -99.7(3) ?
K2 C1 C2 V1 . . . . -154.66(13) ?
C9 C1 C2 K2 . . . . 54.9(2) ?
V1 C1 C2 K2 . . . . 154.66(13) ?
C1 C2 C3 C4 . . . . -0.7(4) ?
V1 C2 C3 C4 . . . . 62.4(3) ?
K2 C2 C3 C4 . . . . -83.2(3) ?
C1 C2 C3 V1 . . . . -63.1(2) ?
K2 C2 C3 V1 . . . . -145.64(12) ?
C2 C3 C4 C10 . . . . 40.1(4) ?
V1 C3 C4 C10 . . . . 99.8(3) ?
C2 C3 C4 V1 . . . . -59.7(3) ?
C2 C3 C4 K1 . . . . -26.4(5) ?
V1 C3 C4 K1 . . . . 33.3(3) ?
C10 C5 C6 C7 . . . . 2.6(5) ?
K1 C5 C6 C7 . . . . 66.8(3) ?
C10 C5 C6 K1 . . . . -64.2(3) ?
C5 C6 C7 C8 . . . . 1.1(5) ?
K1 C6 C7 C8 . . . . 60.0(3) ?
C5 C6 C7 K1 . . . . -58.9(3) ?
C6 C7 C8 C9 . . . . -4.7(5) ?
K1 C7 C8 C9 . . . . 55.4(2) ?
C6 C7 C8 K1 . . . . -60.1(3) ?
C6 C7 C8 K2 . . . . 67.4(4) ?
K1 C7 C8 K2 . . . . 127.50(15) ?
C7 C8 C9 C10 . . . . 4.5(4) ?
K1 C8 C9 C10 . . . . 68.3(2) ?
K2 C8 C9 C10 . . . . -98.2(3) ?
C7 C8 C9 C1 . . . . -173.1(3) ?
K1 C8 C9 C1 . . . . -109.3(3) ?
K2 C8 C9 C1 . . . . 84.2(3) ?
C7 C8 C9 K2 . . . . 102.7(3) ?
K1 C8 C9 K2 . . . . 166.53(12) ?
C7 C8 C9 K1 . . . . -63.8(3) ?
K2 C8 C9 K1 . . . . -166.53(12) ?
C2 C1 C9 C8 . . . . -145.4(3) ?
V1 C1 C9 C8 . . . . 142.0(2) ?
K2 C1 C9 C8 . . . . -88.2(3) ?
C2 C1 C9 C10 . . . . 36.9(4) ?
V1 C1 C9 C10 . . . . -35.7(3) ?
K2 C1 C9 C10 . . . . 94.1(2) ?
C2 C1 C9 K2 . . . . -57.2(3) ?
V1 C1 C9 K2 . . . . -129.80(15) ?
C2 C1 C9 K1 . . . . 113.0(3) ?
V1 C1 C9 K1 . . . . 40.4(2) ?
K2 C1 C9 K1 . . . . 170.17(14) ?
C6 C5 C10 C9 . . . . -2.7(5) ?
K1 C5 C10 C9 . . . . -76.6(2) ?
C6 C5 C10 C4 . . . . 171.3(3) ?
K1 C5 C10 C4 . . . . 97.4(3) ?
C6 C5 C10 K1 . . . . 73.9(3) ?
C6 C5 C10 K2 . . . . -68.0(3) ?
K1 C5 C10 K2 . . . . -141.89(15) ?
C8 C9 C10 C5 . . . . -0.8(4) ?
C1 C9 C10 C5 . . . . 177.1(3) ?
K2 C9 C10 C5 . . . . -96.6(3) ?
K1 C9 C10 C5 . . . . 78.2(3) ?
C8 C9 C10 C4 . . . . -175.4(3) ?
C1 C9 C10 C4 . . . . 2.5(4) ?
K2 C9 C10 C4 . . . . 88.8(3) ?
K1 C9 C10 C4 . . . . -96.4(3) ?
C8 C9 C10 K1 . . . . -79.0(2) ?
C1 C9 C10 K1 . . . . 98.9(2) ?
K2 C9 C10 K1 . . . . -174.79(9) ?
C8 C9 C10 K2 . . . . 95.8(3) ?
C1 C9 C10 K2 . . . . -86.3(2) ?
K1 C9 C10 K2 . . . . 174.79(9) ?
C3 C4 C10 C5 . . . . 145.2(3) ?
V1 C4 C10 C5 . . . . -142.7(3) ?
K1 C4 C10 C5 . . . . -89.5(3) ?
C3 C4 C10 C9 . . . . -40.6(4) ?
V1 C4 C10 C9 . . . . 31.5(3) ?
K1 C4 C10 C9 . . . . 84.7(2) ?
C3 C4 C10 K1 . . . . -125.4(3) ?
V1 C4 C10 K1 . . . . -53.3(2) ?
C3 C4 C10 K2 . . . . 21.1(3) ?
V1 C4 C10 K2 . . . . 93.20(17) ?
K1 C4 C10 K2 . . . . 146.45(16) ?
C19 C11 C12 C13 . . . . -1.9(4) ?
V1 C11 C12 C13 . . . . -55.1(3) ?
K2 C11 C12 C13 2_645 . . . 73.0(3) ?
C19 C11 C12 V1 . . . . 53.2(3) ?
K2 C11 C12 V1 2_645 . . . 128.12(11) ?
C19 C11 C12 K2 . . . 2_645 -74.9(3) ?
V1 C11 C12 K2 . . . 2_645 -128.12(11) ?
C11 C12 C13 C14 . . . . -0.4(5) ?
V1 C12 C13 C14 . . . . -56.3(3) ?
K2 C12 C13 C14 2_645 . . . 74.0(3) ?
C11 C12 C13 V1 . . . . 55.9(3) ?
K2 C12 C13 V1 2_645 . . . 130.23(12) ?
C11 C12 C13 K2 . . . 2_645 -74.4(3) ?
V1 C12 C13 K2 . . . 2_645 -130.23(12) ?
C12 C13 C14 C20 . . . . 1.9(5) ?
V1 C13 C14 C20 . . . . -52.9(3) ?
K2 C13 C14 C20 2_645 . . . 69.7(3) ?
C12 C13 C14 V1 . . . . 54.9(3) ?
K2 C13 C14 V1 2_645 . . . 122.62(13) ?
C12 C13 C14 K2 . . . 2_645 -67.8(3) ?
V1 C13 C14 K2 . . . 2_645 -122.62(13) ?
C20 C15 C16 C17 . . . . 2.3(5) ?
K1 C15 C16 C17 . . . . -77.2(3) ?
C20 C15 C16 K1 . . . . 79.5(3) ?
C15 C16 C17 C18 . . . . -0.3(5) ?
K1 C16 C17 C18 . . . . -80.1(3) ?
C15 C16 C17 K1 . . . . 79.8(3) ?
C16 C17 C18 C19 . . . . -2.7(5) ?
K1 C17 C18 C19 . . . . -72.6(3) ?
C16 C17 C18 K1 . . . . 69.9(3) ?
C17 C18 C19 C11 . . . . -177.8(3) ?
K1 C18 C19 C11 . . . . 122.1(3) ?
C17 C18 C19 C20 . . . . 3.6(4) ?
K1 C18 C19 C20 . . . . -56.5(2) ?
C17 C18 C19 V1 . . . . 92.1(4) ?
K1 C18 C19 V1 . . . . 31.9(3) ?
C17 C18 C19 K2 . . . 2_645 -93.0(3) ?
K1 C18 C19 K2 . . . 2_645 -153.07(16) ?
C12 C11 C19 C18 . . . . -175.9(3) ?
V1 C11 C19 C18 . . . . -124.6(3) ?
K2 C11 C19 C18 2_645 . . . 117.8(3) ?
C12 C11 C19 C20 . . . . 2.7(4) ?
V1 C11 C19 C20 . . . . 54.0(2) ?
K2 C11 C19 C20 2_645 . . . -63.6(2) ?
C12 C11 C19 V1 . . . . -51.3(3) ?
K2 C11 C19 V1 2_645 . . . -117.54(11) ?
C12 C11 C19 K2 . . . 2_645 66.2(3) ?
V1 C11 C19 K2 . . . 2_645 117.54(11) ?
C13 C14 C20 C15 . . . . 178.0(3) ?
V1 C14 C20 C15 . . . . 127.2(3) ?
K2 C14 C20 C15 2_645 . . . -120.2(3) ?
C13 C14 C20 C19 . . . . -1.1(5) ?
V1 C14 C20 C19 . . . . -51.8(3) ?
K2 C14 C20 C19 2_645 . . . 60.8(3) ?
C13 C14 C20 V1 . . . . 50.7(3) ?
K2 C14 C20 V1 2_645 . . . 112.63(11) ?
C13 C14 C20 K2 . . . 2_645 -61.9(3) ?
V1 C14 C20 K2 . . . 2_645 -112.63(11) ?
C16 C15 C20 C14 . . . . 179.6(3) ?
K1 C15 C20 C14 . . . . -113.5(3) ?
C16 C15 C20 C19 . . . . -1.3(5) ?
K1 C15 C20 C19 . . . . 65.5(3) ?
C16 C15 C20 V1 . . . . -87.7(5) ?
K1 C15 C20 V1 . . . . -20.8(4) ?
C16 C15 C20 K2 . . . 2_645 89.4(4) ?
K1 C15 C20 K2 . . . 2_645 156.24(17) ?
C18 C19 C20 C14 . . . . 177.5(3) ?
C11 C19 C20 C14 . . . . -1.2(4) ?
V1 C19 C20 C14 . . . . 51.4(3) ?
K2 C19 C20 C14 2_645 . . . -58.3(3) ?
C18 C19 C20 C15 . . . . -1.6(4) ?
C11 C19 C20 C15 . . . . 179.7(3) ?
V1 C19 C20 C15 . . . . -127.7(3) ?
K2 C19 C20 C15 2_645 . . . 122.5(3) ?
C18 C19 C20 V1 . . . . 126.1(3) ?
C11 C19 C20 V1 . . . . -52.6(2) ?
K2 C19 C20 V1 2_645 . . . -109.76(8) ?
C18 C19 C20 K2 . . . 2_645 -124.1(2) ?
C11 C19 C20 K2 . . . 2_645 57.2(2) ?
V1 C19 C20 K2 . . . 2_645 109.76(8) ?
C24 O1 C21 C22 . . . . -18.8(5) ?
K1 O1 C21 C22 . . . . 136.5(4) ?
O1 C21 C22 C23 . . . . 32.9(6) ?
C21 C22 C23 C24 . . . . -33.9(5) ?
C21 O1 C24 C23 . . . . -3.5(5) ?
K1 O1 C24 C23 . . . . -156.5(3) ?
C22 C23 C24 O1 . . . . 23.4(5) ?
C28 O2 C25 C26 . . . . 15.8(15) ?
K1 O2 C25 C26 . . . . -170.5(9) ?
O2 C25 C26 C27 . . . . -28.6(12) ?
C25 C26 C27 C28 . . . . 29.7(11) ?
C25 O2 C28 C27 . . . . 3.4(17) ?
K1 O2 C28 C27 . . . . -170.3(10) ?
C26 C27 C28 O2 . . . . -21.6(14) ?
C28' O2' C25' C26' . . . . -39(3) ?
K1 O2' C25' C26' . . . . 124.0(15) ?
O2' C25' C26' C27' . . . . 32(2) ?
C25' C26' C27' C28' . . . . -15(2) ?
C25' O2' C28' C27' . . . . 29(3) ?
K1 O2' C28' C27' . . . . -132.0(17) ?
C26' C27' C28' O2' . . . . -7(2) ?
C32 O3 C29 C30 . . . . 5.8(11) ?
K2 O3 C29 C30 . . . . -145.9(6) ?
O3 C29 C30 C31 . . . . 14.6(10) ?
C29 C30 C31 C32 . . . . -28.7(10) ?
C29 O3 C32 C31 . . . . -24.2(11) ?
K2 O3 C32 C31 . . . . 129.4(6) ?
C30 C31 C32 O3 . . . . 32.2(11) ?
C32' O3' C29' C30' . . . . 37.1(19) ?
K2 O3' C29' C30' . . . . -127.2(13) ?
O3' C29' C30' C31' . . . . -23(2) ?
C29' C30' C31' C32' . . . . 1(2) ?
C29' O3' C32' C31' . . . . -37.1(18) ?
K2 O3' C32' C31' . . . . 128.9(11) ?
C30' C31' C32' O3' . . . . 22(2) ?
C36 O4 C33 C34 . . . . 2.7(13) ?
K2 O4 C33 C34 . . . . -128.5(6) ?
O4 C33 C34 C35 . . . . -24.1(10) ?
C33 C34 C35 C36 . . . . 35.8(12) ?
C33 O4 C36 C35 . . . . 20.5(15) ?
K2 O4 C36 C35 . . . . 149.4(10) ?
C34 C35 C36 O4 . . . . -34.7(15) ?
C36' O4' C33' C34' . . . . -8(2) ?
K2 O4' C33' C34' . . . . -153.7(14) ?
O4' C33' C34' C35' . . . . 21(2) ?
C33' C34' C35' C36' . . . . -27(3) ?
C33' O4' C36' C35' . . . . -10(3) ?
K2 O4' C36' C35' . . . . 139.0(17) ?
C34' C35' C36' O4' . . . . 23(3) ?

_cod_database_fobs_code 2022535
